data_2010274
loop_
_publ_author_name
'Michael J. Fullmer'
'R. Curtis Haltiwanger'
'Nelson Troupe'
'Drake S. Eggleston'

_publ_section_title
;
 Honokiol
;
_journal_issue 12
_journal_name_full 'Acta Crystallographica Section C'
_journal_page_first 1966
_journal_page_last 1967
_journal_paper_doi 10.1107/S0108270194005664
_journal_volume 50
_journal_year 1994
_chemical_formula_structural 'C18 H18 O2'
_chemical_formula_sum 'C18 H18 O2'
_chemical_formula_weight 266.34
_chemical_name_systematic
;
3,5'-diallyl-2',4-dihydroxybiphenyl
;
_space_group_crystal_system monoclinic
_space_group_IT_number 14
_space_group_name_Hall '-P 2ybc'
_space_group_name_H-M_alt 'P 1 21/c 1'
_atom_type_scat_source IntTabIV
_cell_angle_alpha 90.00
_cell_angle_beta 94.460(10)
_cell_angle_gamma 90.00
_cell_formula_units_Z 4
_cell_length_a 12.572(3)
_cell_length_b 14.442(3)
_cell_length_c 7.9160(10)
_cell_measurement_reflns_used 25
_cell_measurement_temperature 223
_cell_measurement_theta_max 13
_cell_measurement_theta_min 15
_cell_volume 1432.9(5)
_computing_cell_refinement 'CAD-4 Operations Manual'
_computing_data_collection ' CAD-4 Operations Manual (Enraf-Nonius, 1977)'
_computing_data_reduction 'MolEN PROCESS (Fair, 1990)'
_computing_molecular_graphics 'ORTEPII (Johnson, 1976)'
_computing_publication_material 'BTABLE PTABLE CIF IN MolEN'
_computing_structure_refinement 'MolEN LSFM'
_computing_structure_solution 'MULTAN80 (Main et al., 1980)'
_diffrn_measurement_device 'Enraf-Nonius CAD-4'
_diffrn_measurement_method \q/2\q
_diffrn_radiation_type MoK\a
_diffrn_radiation_wavelength 0.71073
_diffrn_reflns_av_R_equivalents 0.033
_diffrn_reflns_limit_h_max 13
_diffrn_reflns_limit_h_min -13
_diffrn_reflns_limit_k_max 15
_diffrn_reflns_limit_k_min 0
_diffrn_reflns_limit_l_max 3
_diffrn_reflns_limit_l_min -8
_diffrn_reflns_number 2904
_diffrn_reflns_theta_max 22.43
_diffrn_standards_decay_% -1.11
_diffrn_standards_interval_time 180
_diffrn_standards_number 3
_exptl_absorpt_coefficient_mu 0.074
_exptl_absorpt_correction_type none
_exptl_crystal_colour colorless
_exptl_crystal_density_diffrn 1.235
_exptl_crystal_description prism
_exptl_crystal_F_000 568
_exptl_crystal_size_max 0.70
_exptl_crystal_size_mid 0.40
_exptl_crystal_size_min 0.40
_refine_diff_density_max 0.2101
_refine_diff_density_min -0.1769
_refine_ls_extinction_coef 0.15E-5(1)
_refine_ls_extinction_method 'isotropic (Zachariasen, 1963)'
_refine_ls_goodness_of_fit_obs 1.531
_refine_ls_hydrogen_treatment ' H atoms refined with U = 1.3xU~eq~(C or O)'
_refine_ls_number_parameters 190
_refine_ls_number_reflns 1218
_refine_ls_R_factor_obs 0.041
_refine_ls_shift/esd_max 0.000
_refine_ls_structure_factor_coef F
_refine_ls_weighting_details 'w = 4F~o~^2^/[\s^2^(F~o~^2^) + 0.0016F~o~^4^]'
_refine_ls_weighting_scheme calc
_refine_ls_wR_factor_obs 0.049
_reflns_number_observed 1218
_reflns_number_total 1876
_reflns_observed_criterion >3.0\s(I)
_cod_data_source_file cr1143.cif
_cod_data_source_block Honokiol
_cod_depositor_comments
;
 Updating space group information and adding the symmetry operation list.

 Antanas Vaitkus,
 2018-06-15

  Adding the _atom_site_type_symbol data item to prevent confusion
  between hydrogen and holmium atoms.

  Saulius Gra\<zulis
  2013-10-14

The following automatic conversions were performed:

'_refine_ls_weighting_scheme' value ' w = 4F~o~^2^/[\s^2^(F~o~^2^) +
0.0016F~o~^4^]' was changed to 'calc'. New tag
'_refine_ls_weighting_details' was created. The value of the new tag
was set to 'w = 4F~o~^2^/[\s^2^(F~o~^2^) + 0.0016F~o~^4^]'.

Automatic conversion script
Id: cif_fix_values 3143 2015-03-26 13:38:13Z robertas 
;
_cod_original_cell_volume 1432.9(8)
_cod_original_sg_symbol_H-M 'P 21/c'
_cod_database_code 2010274

loop_
_space_group_symop_id
_space_group_symop_operation_xyz
1 x,y,z
2 -x,y+1/2,-z+1/2
3 -x,-y,-z
4 x,-y+1/2,z+1/2

loop_
_atom_site_aniso_label
_atom_site_aniso_U_11
_atom_site_aniso_U_22
_atom_site_aniso_U_33
_atom_site_aniso_U_12
_atom_site_aniso_U_13
_atom_site_aniso_U_23
O1 0.0300(10) 0.0300(10) 0.0293(9) 0.0041(9) -0.0008(9) -0.0037(9)
O10 0.0420(10) 0.0270(10) 0.0260(9) -0.0080(10) -0.0010(9) -0.0010(9)
C1 0.029(2) 0.025(2) 0.0210(10) 0.0020(10) 0.0010(10) 0.0050(10)
C2 0.038(2) 0.031(2) 0.0270(10) 0.004(2) 0.0000(10) -0.0080(10)
C3 0.041(2) 0.034(2) 0.036(2) 0.001(2) -0.0080(10) -0.0090(10)
C4 0.031(2) 0.032(2) 0.036(2) 0.0000(10) -0.0050(10) -0.0020(10)
C5 0.037(2) 0.027(2) 0.0340(10) 0.005(2) 0.0030(10) -0.0020(10)
C6 0.031(2) 0.0230(10) 0.0210(10) 0.0030(10) 0.0010(10) 0.0030(10)
C7 0.030(2) 0.0190(10) 0.0220(10) 0.0040(10) -0.0010(10) 0.0000(10)
C8 0.029(2) 0.022(2) 0.0310(10) -0.0010(10) 0.0030(10) 0.0000(10)
C9 0.030(2) 0.0230(10) 0.0240(10) 0.0020(10) 0.0070(10) 0.0010(10)
C10 0.029(2) 0.0200(10) 0.0250(10) 0.0030(10) -0.0030(10) -0.0010(10)
C11 0.035(2) 0.029(2) 0.0230(10) -0.0020(10) 0.0030(10) 0.0020(10)
C12 0.035(2) 0.026(2) 0.0190(10) 0.0040(10) 0.0050(10) -0.0010(10)
C13 0.035(2) 0.046(2) 0.074(2) 0.001(2) -0.008(2) -0.012(2)
C14 0.052(2) 0.042(2) 0.093(3) 0.011(2) -0.034(2) -0.021(2)
C15 0.097(3) 0.063(3) 0.078(3) -0.006(3) -0.039(2) 0.004(2)
C16 0.049(2) 0.033(2) 0.0250(10) -0.007(2) 0.0100(10) -0.0070(10)
C17 0.039(2) 0.076(2) 0.0300(10) 0.009(2) 0.0070(10) -0.009(2)
C18 0.060(2) 0.066(3) 0.074(2) -0.001(2) 0.025(2) -0.011(2)

loop_
_atom_site_type_symbol
_atom_site_label
_atom_site_fract_x
_atom_site_fract_y
_atom_site_fract_z
_atom_site_U_iso_or_equiv
_atom_site_thermal_displace_type
_atom_site_calc_flag
O O1 0.0484(2) 0.16400(10) 0.4192(2) 0.0300(10) Uani ?
O O10 0.0293(2) -0.17780(10) -0.0745(2) 0.0310(10) Uani ?
C C1 0.1581(2) 0.1591(2) 0.4552(3) 0.0250(10) Uani ?
C C2 0.2098(2) 0.2218(2) 0.5661(3) 0.032(2) Uani ?
C C3 0.3188(3) 0.2187(2) 0.5976(4) 0.037(2) Uani ?
C C4 0.3796(2) 0.1523(2) 0.5204(4) 0.033(2) Uani ?
C C5 0.3260(2) 0.0901(2) 0.4108(4) 0.032(2) Uani ?
C C6 0.2150(2) 0.0913(2) 0.3745(3) 0.0250(10) Uani ?
C C7 0.1641(2) 0.0231(2) 0.2536(3) 0.0230(10) Uani ?
C C8 0.1962(2) 0.0162(2) 0.0900(3) 0.0270(10) Uani ?
C C9 0.1524(2) -0.0492(2) -0.0266(3) 0.0250(10) Uani ?
C C10 0.0753(2) -0.1086(2) 0.0277(3) 0.0240(10) Uani ?
C C11 0.0415(2) -0.1029(2) 0.1893(3) 0.029(2) Uani ?
C C12 0.0858(2) -0.0372(2) 0.3013(3) 0.0260(10) Uani ?
C C13 0.4994(3) 0.1495(2) 0.5530(5) 0.052(2) Uani ?
C C14 0.5414(3) 0.1224(3) 0.7282(5) 0.064(2) Uani ?
C C15 0.4855(4) 0.1014(3) 0.8540(5) 0.082(3) Uani ?
C C16 0.1878(3) -0.0531(2) -0.2054(3) 0.034(2) Uani ?
C C17 0.2567(3) -0.1342(3) -0.2362(4) 0.045(2) Uani ?
C C18 0.2428(3) -0.1920(3) -0.3623(5) 0.066(2) Uani ?
H HO1 0.023(3) 0.222(3) 0.482(5) 0.060(10) Uiso ?
H HO10 0.019(3) -0.160(3) -0.187(5) 0.060(10) Uiso ?
H H1 0.1662 0.2696 0.6224 0.0393 Uiso calc
H H2 0.3552 0.2647 0.6778 0.0480 Uiso calc
H H3 0.3682 0.0421 0.3557 0.0400 Uiso calc
H H4 0.2527 0.0590 0.0536 0.0351 Uiso calc
H H5 -0.0139 -0.1461 0.2247 0.0352 Uiso calc
H H6 0.0605 -0.0330 0.4176 0.0319 Uiso calc
H H7 0.5277 0.2129 0.5306 0.0682 Uiso calc
H H8 0.5281 0.1046 0.4717 0.0682 Uiso calc
H H9 0.6196 0.1195 0.7508 0.0840 Uiso calc
H H10 0.5220 0.1056 0.9694 0.0990 Uiso calc
H H11 0.4123 0.0804 0.8310 0.0990 Uiso calc
H H12 0.2274 0.0049 -0.2274 0.0427 Uiso calc
H H13 0.1224 -0.0571 -0.2862 0.0427 Uiso calc
H H14 0.3212 -0.1444 -0.1543 0.0572 Uiso calc
H H15 0.3053 -0.2214 -0.4126 0.0806 Uiso calc
H H16 0.1686 -0.2078 -0.4092 0.0806 Uiso calc

loop_
_geom_angle_atom_site_label_1
_geom_angle_atom_site_label_2
_geom_angle_atom_site_label_3
_geom_angle
_geom_angle_publ_flag
C1 O1 HO1 106.0(10) no
C10 O10 HO10 112(2) no
O1 C1 C2 120.4(2) no
O1 C1 C6 118.5(2) no
C2 C1 C6 121.1(2) no
C1 C2 C3 120.3(2) no
C1 C2 H1 118.9(2) no
C3 C2 H1 120.8(2) no
C2 C3 C4 121.0(2) no
C2 C3 H2 119.5(3) no
C4 C3 H2 119.5(3) no
C3 C4 C5 117.5(2) no
C3 C4 C13 121.1(2) no
C5 C4 C13 121.3(2) no
C4 C5 C6 123.2(2) no
C4 C5 H3 118.4(3) no
C6 C5 H3 118.4(2) no
C1 C6 C5 116.8(2) no
C1 C6 C7 123.4(2) no
C5 C6 C7 119.8(2) no
C6 C7 C8 120.4(2) no
C6 C7 C12 121.3(2) no
C8 C7 C12 118.2(2) no
C7 C8 C9 122.2(2) no
C7 C8 H4 119.3(2) no
C9 C8 H4 118.5(2) no
C8 C9 C10 117.4(2) no
C8 C9 C16 120.7(2) no
C10 C9 C16 121.9(2) no
O10 C10 C9 122.4(2) no
O10 C10 C11 116.0(2) no
C9 C10 C11 121.6(2) no
C10 C11 C12 119.7(2) no
C10 C11 H5 119.8(2) no
C12 C11 H5 120.5(2) no
C7 C12 C11 120.9(2) no
C7 C12 H6 119.8(2) no
C11 C12 H6 119.3(2) no
C4 C13 C14 116.2(3) no
C4 C13 H7 108.0(3) no
C4 C13 H8 108.2(3) no
C14 C13 H7 107.3(3) no
C14 C13 H8 107.9(3) no
H7 C13 H8 109.1(3) no
C13 C14 C15 126.7(3) no
C13 C14 H9 117.1(4) no
C15 C14 H9 116.2(4) no
C14 C15 H10 116.9(4) no
C14 C15 H11 119.3(4) no
H10 C15 H11 123.7(5) no
C9 C16 C17 113.5(2) no
C9 C16 H12 108.6(2) no
C9 C16 H13 108.2(2) no
C17 C16 H12 109.1(2) no
C17 C16 H13 107.9(2) no
H12 C16 H13 109.4(2) no
C16 C17 C18 125.8(3) no
C16 C17 H14 117.3(3) no
C18 C17 H14 116.8(3) no
C17 C18 H15 120.9(4) no
C17 C18 H16 119.7(3) no
H15 C18 H16 119.4(4) no

loop_
_geom_bond_atom_site_label_1
_geom_bond_atom_site_label_2
_geom_bond_distance
_geom_bond_publ_flag
O1 C1 1.389(3) yes
O1 HO1 1.04(4) no
O10 C10 1.384(3) yes
O10 HO10 0.93(4) no
C1 C2 1.387(3) yes
C1 C6 1.396(3) yes
C2 C3 1.374(4) yes
C2 H1 1.007(2) no
C3 C4 1.397(4) yes
C3 H2 1.004(3) no
C4 C5 1.386(4) yes
C4 C13 1.508(4) yes
C5 C6 1.403(4) yes
C5 H3 0.995(2) no
C6 C7 1.483(3) yes
C7 C8 1.390(3) yes
C7 C12 1.388(3) yes
C8 C9 1.404(3) yes
C8 H4 1.001(2) no
C9 C10 1.387(3) yes
C9 C16 1.517(3) yes
C10 C11 1.382(3) yes
C11 C12 1.386(3) yes
C11 H5 0.992(2) no
C12 H6 0.999(2) no
C13 C14 1.497(5) yes
C13 H7 1.004(3) no
C13 H8 1.001(3) no
C14 C15 1.299(5) yes
C14 H9 0.986(3) no
C15 H10 0.992(4) no
C15 H11 0.973(4) no
C16 C17 1.488(4) yes
C16 H12 0.997(3) no
C16 H13 1.003(3) no
C17 C18 1.303(4) yes
C17 H14 1.009(3) no
C18 H15 1.003(3) no
C18 H16 1.003(4) no
